data_2235843
loop_
_publ_author_name
'Kraft, Peter E.'
'LaDuca, Robert L.'

_publ_section_title
;
 <i>catena</i>-Poly[[tetra-\m-benzoato-\k^8^<i>O</i>:<i>O</i>'-dicopper(II)]-\m-[<i>N</i>-(pyridin-4-yl)nicotinamide]-\k^2^<i>N</i>:<i>N</i>'-[dibenzoato-\k^2^<i>O</i>-copper(II)]-\m-[<i>N</i>-(pyridin-4-yl)nicotinamide]-\k^2^<i>N</i>:<i>N</i>']
;
_journal_coeditor_code HB6888
_journal_issue 8
_journal_name_full 'Acta Crystallographica Section E'
_journal_page_first m1049
_journal_page_last m1050
_journal_paper_doi 10.1107/S1600536812030437
_journal_volume 68
_journal_year 2012
_chemical_formula_iupac '[Cu3 (C7 H5 O2)6 (C11 H9 N3 O)2]'
_chemical_formula_moiety 'C64 H48 Cu3 N6 O14'
_chemical_formula_sum 'C64 H48 Cu3 N6 O14'
_chemical_formula_weight 1315.70
_chemical_name_systematic
;
<i>catena</i>-Poly[[tetra-\m-benzoato-\k^8^<i>O</i>:<i>O</i>'-dicopper(II)]-
\m-[<i>N</i>-(pyridin-4-yl)nicotinamide]-\k^2^<i>N</i>:<i>N</i>'-
[dibenzoato-\k^2^<i>O</i>-copper(II)]-\m-[<i>N</i>-
(pyridin-4-yl)nicotinamide]-\k^2^<i>N</i>:<i>N</i>']
;
_space_group_IT_number 2
_symmetry_cell_setting triclinic
_symmetry_space_group_name_Hall '-P 1'
_symmetry_space_group_name_H-M 'P -1'
_atom_sites_solution_hydrogens geom
_atom_sites_solution_primary direct
_atom_sites_solution_secondary difmap
_audit_creation_method SHELXL-97
_cell_angle_alpha 85.4710(10)
_cell_angle_beta 75.8040(10)
_cell_angle_gamma 75.0070(10)
_cell_formula_units_Z 1
_cell_length_a 8.9183(7)
_cell_length_b 11.3348(9)
_cell_length_c 15.5534(12)
_cell_measurement_reflns_used 24050
_cell_measurement_temperature 173(2)
_cell_measurement_theta_max 25.35
_cell_measurement_theta_min 1.86
_cell_volume 1472.1(2)
_computing_cell_refinement 'APEX2 (Bruker, 2006)'
_computing_data_collection 'APEX2 (Bruker, 2006)'
_computing_data_reduction 'SAINT (Bruker, 2006)'
_computing_molecular_graphics '<i>Crystal Maker</i> (Palmer, 2007)'
_computing_publication_material 'SHELXL97 (Sheldrick, 2008)'
_computing_structure_refinement 'SHELXL97 (Sheldrick, 2008)'
_computing_structure_solution 'SHELXS97 (Sheldrick, 2008)'
_diffrn_ambient_temperature 173(2)
_diffrn_measured_fraction_theta_full 1.000
_diffrn_measured_fraction_theta_max 0.996
_diffrn_measurement_device_type 'Bruker APEXII CCD'
_diffrn_measurement_method \w-\f
_diffrn_radiation_monochromator graphite
_diffrn_radiation_source 'fine-focus sealed tube'
_diffrn_radiation_type MoK\a
_diffrn_radiation_wavelength 0.71073
_diffrn_reflns_av_R_equivalents 0.0530
_diffrn_reflns_av_sigmaI/netI 0.0454
_diffrn_reflns_limit_h_max 10
_diffrn_reflns_limit_h_min -10
_diffrn_reflns_limit_k_max 13
_diffrn_reflns_limit_k_min -13
_diffrn_reflns_limit_l_max 18
_diffrn_reflns_limit_l_min -18
_diffrn_reflns_number 24050
_diffrn_reflns_theta_full 25.00
_diffrn_reflns_theta_max 25.35
_diffrn_reflns_theta_min 1.86
_diffrn_standards_decay_% 0
_diffrn_standards_interval_count 0
_diffrn_standards_number 0
_exptl_absorpt_coefficient_mu 1.147
_exptl_absorpt_correction_T_max 0.8031
_exptl_absorpt_correction_T_min 0.7248
_exptl_absorpt_correction_type multi-scan
_exptl_absorpt_process_details '(SADABS; Sheldrick, 1996)'
_exptl_crystal_colour blue
_exptl_crystal_density_diffrn 1.484
_exptl_crystal_density_method 'not measured'
_exptl_crystal_description block
_exptl_crystal_F_000 673
_exptl_crystal_size_max 0.30
_exptl_crystal_size_mid 0.20
_exptl_crystal_size_min 0.20
_refine_diff_density_max 0.383
_refine_diff_density_min -0.310
_refine_ls_extinction_method none
_refine_ls_goodness_of_fit_ref 1.023
_refine_ls_hydrogen_treatment mixed
_refine_ls_matrix_type full
_refine_ls_number_parameters 397
_refine_ls_number_reflns 5372
_refine_ls_number_restraints 1
_refine_ls_restrained_S_all 1.024
_refine_ls_R_factor_all 0.0556
_refine_ls_R_factor_gt 0.0351
_refine_ls_shift/su_max 0.001
_refine_ls_shift/su_mean 0.000
_refine_ls_structure_factor_coef Fsqd
_refine_ls_weighting_details 'calc w=1/[\s^2^(Fo^2^)+(0.0281P)^2^+1.0621P] where P=(Fo^2^+2Fc^2^)/3'
_refine_ls_weighting_scheme calc
_refine_ls_wR_factor_gt 0.0729
_refine_ls_wR_factor_ref 0.0811
_reflns_number_gt 4042
_reflns_number_total 5372
_reflns_threshold_expression I>2\s(I)
_cod_data_source_file hb6888.cif
_cod_data_source_block I
_cod_database_code 2235843
_cod_database_fobs_code 2235843

loop_
_symmetry_equiv_pos_as_xyz
'x, y, z'
'-x, -y, -z'

loop_
_atom_site_type_symbol
_atom_site_label
_atom_site_fract_x
_atom_site_fract_y
_atom_site_fract_z
_atom_site_U_iso_or_equiv
_atom_site_adp_type
_atom_site_calc_flag
_atom_site_refinement_flags
_atom_site_occupancy
_atom_site_symmetry_multiplicity
Cu Cu1 0.0000 0.5000 0.0000 0.02146(13) Uani d S 1 2
Cu Cu2 1.36616(4) 0.54604(3) -0.44207(2) 0.02392(11) Uani d . 1 1
O O1 0.0790(2) 0.35964(17) -0.07773(12) 0.0266(5) Uani d . 1 1
O O2 0.2143(3) 0.29187(19) 0.02586(14) 0.0394(5) Uani d . 1 1
O O3 1.4882(2) 0.66396(18) -0.43039(13) 0.0323(5) Uani d . 1 1
O O4 1.7183(2) 0.58342(18) -0.52675(13) 0.0295(5) Uani d . 1 1
O O5 1.4691(2) 0.43007(18) -0.35983(13) 0.0284(5) Uani d . 1 1
O O6 1.7006(2) 0.35647(18) -0.45767(13) 0.0329(5) Uani d . 1 1
O O7 0.7243(2) 0.5482(2) -0.28967(13) 0.0373(5) Uani d . 1 1
N N1 0.1981(3) 0.5589(2) -0.05294(14) 0.0218(5) Uani d . 1 1
N N2 0.6435(3) 0.6367(2) -0.15343(15) 0.0231(5) Uani d D 1 1
H H2N 0.684(3) 0.661(2) -0.1152(16) 0.028 Uiso d D 1 1
N N3 1.1596(3) 0.6361(2) -0.33950(14) 0.0227(5) Uani d . 1 1
C C1 0.2737(3) 0.5403(2) -0.13860(18) 0.0244(6) Uani d . 1 1
H H1 0.2240 0.5075 -0.1753 0.029 Uiso calc R 1 1
C C2 0.2702(3) 0.6069(2) -0.00283(18) 0.0237(6) Uani d . 1 1
H H2 0.2170 0.6245 0.0573 0.028 Uiso calc R 1 1
C C3 0.4166(3) 0.6317(2) -0.03425(18) 0.0226(6) Uani d . 1 1
H H3 0.4645 0.6631 0.0041 0.027 Uiso calc R 1 1
C C4 0.4948(3) 0.6105(2) -0.12310(17) 0.0207(6) Uani d . 1 1
C C5 0.4182(3) 0.5656(2) -0.17648(18) 0.0238(6) Uani d . 1 1
H H5 0.4651 0.5529 -0.2379 0.029 Uiso calc R 1 1
C C6 0.7466(3) 0.6081(3) -0.23565(18) 0.0248(6) Uani d . 1 1
C C7 0.8914(3) 0.6583(3) -0.25392(17) 0.0222(6) Uani d . 1 1
C C8 1.0264(3) 0.5974(3) -0.31442(18) 0.0239(6) Uani d . 1 1
H H8 1.0235 0.5243 -0.3392 0.029 Uiso calc R 1 1
C C9 1.1613(3) 0.7396(3) -0.30381(18) 0.0298(7) Uani d . 1 1
H H9 1.2558 0.7681 -0.3207 0.036 Uiso calc R 1 1
C C10 1.0331(3) 0.8063(3) -0.2440(2) 0.0327(7) Uani d . 1 1
H H10 1.0392 0.8791 -0.2202 0.039 Uiso calc R 1 1
C C11 0.8949(3) 0.7656(3) -0.21908(19) 0.0283(7) Uani d . 1 1
H H11 0.8038 0.8107 -0.1786 0.034 Uiso calc R 1 1
C C12 1.6289(3) 0.6623(3) -0.47145(19) 0.0270(7) Uani d . 1 1
C C13 1.6959(4) 0.7642(3) -0.45442(19) 0.0306(7) Uani d . 1 1
C C14 1.8593(4) 0.7500(3) -0.47238(19) 0.0313(7) Uani d . 1 1
H H14 1.9295 0.6754 -0.4957 0.038 Uiso calc R 1 1
C C15 1.9208(4) 0.8441(3) -0.4565(2) 0.0396(8) Uani d . 1 1
H H15 2.0332 0.8336 -0.4688 0.047 Uiso calc R 1 1
C C16 1.8214(5) 0.9517(3) -0.4232(2) 0.0566(11) Uani d . 1 1
H H16 1.8646 1.0162 -0.4130 0.068 Uiso calc R 1 1
C C17 1.6585(5) 0.9670(4) -0.4045(3) 0.0756(15) Uani d . 1 1
H H17 1.5888 1.0419 -0.3812 0.091 Uiso calc R 1 1
C C18 1.5972(4) 0.8726(3) -0.4199(3) 0.0623(12) Uani d . 1 1
H H18 1.4848 0.8829 -0.4065 0.075 Uiso calc R 1 1
C C19 1.6096(3) 0.3635(3) -0.38105(19) 0.0271(7) Uani d . 1 1
C C20 1.6740(3) 0.2846(3) -0.31014(19) 0.0275(7) Uani d . 1 1
C C21 1.5723(4) 0.2589(3) -0.2323(2) 0.0342(7) Uani d . 1 1
H H21 1.4603 0.2916 -0.2235 0.041 Uiso calc R 1 1
C C22 1.6334(4) 0.1856(3) -0.1674(2) 0.0453(9) Uani d . 1 1
H H22 1.5631 0.1666 -0.1147 0.054 Uiso calc R 1 1
C C23 1.7952(5) 0.1399(3) -0.1787(2) 0.0519(10) Uani d . 1 1
H H23 1.8370 0.0905 -0.1337 0.062 Uiso calc R 1 1
C C24 1.8963(4) 0.1663(3) -0.2558(3) 0.0511(10) Uani d . 1 1
H H24 2.0084 0.1350 -0.2639 0.061 Uiso calc R 1 1
C C25 1.8364(4) 0.2375(3) -0.3211(2) 0.0402(8) Uani d . 1 1
H H25 1.9073 0.2544 -0.3743 0.048 Uiso calc R 1 1
C C26 0.1744(3) 0.2772(3) -0.04270(19) 0.0263(7) Uani d . 1 1
C C27 0.3730(5) -0.0630(4) -0.1756(3) 0.0698(13) Uani d . 1 1
H H27 0.4193 -0.1385 -0.2053 0.084 Uiso calc R 1 1
C C28 0.3120(5) 0.0550(3) -0.0454(3) 0.0555(10) Uani d . 1 1
H H28 0.3169 0.0601 0.0145 0.067 Uiso calc R 1 1
C C29 0.2334(4) 0.1471(3) -0.1756(2) 0.0368(8) Uani d . 1 1
H H29 0.1829 0.2163 -0.2058 0.044 Uiso calc R 1 1
C C30 0.2388(4) 0.1566(3) -0.0885(2) 0.0326(7) Uani d . 1 1
C C31 0.3782(6) -0.0545(4) -0.0896(3) 0.0787(14) Uani d . 1 1
H H31 0.4278 -0.1244 -0.0596 0.094 Uiso calc R 1 1
C C32 0.3013(4) 0.0368(3) -0.2192(3) 0.0514(10) Uani d . 1 1
H H32 0.2980 0.0309 -0.2793 0.062 Uiso calc R 1 1

loop_
_atom_site_aniso_label
_atom_site_aniso_U_11
_atom_site_aniso_U_22
_atom_site_aniso_U_33
_atom_site_aniso_U_12
_atom_site_aniso_U_13
_atom_site_aniso_U_23
Cu1 0.0145(2) 0.0247(3) 0.0243(3) -0.0074(2) 0.0022(2) -0.0077(2)
Cu2 0.01624(19) 0.0281(2) 0.0262(2) -0.00850(15) 0.00295(14) -0.00849(15)
O1 0.0183(10) 0.0285(11) 0.0325(11) -0.0079(9) 0.0004(9) -0.0107(9)
O2 0.0537(15) 0.0391(13) 0.0320(12) -0.0183(11) -0.0145(11) -0.0026(10)
O3 0.0212(11) 0.0328(12) 0.0422(13) -0.0136(9) 0.0051(9) -0.0123(10)
O4 0.0211(11) 0.0349(12) 0.0336(12) -0.0133(9) 0.0016(9) -0.0109(10)
O5 0.0205(11) 0.0332(12) 0.0298(11) -0.0065(9) -0.0002(9) -0.0082(9)
O6 0.0234(11) 0.0386(13) 0.0314(12) -0.0043(9) 0.0019(9) -0.0065(10)
O7 0.0288(12) 0.0510(14) 0.0341(12) -0.0216(11) 0.0079(9) -0.0220(11)
N1 0.0179(12) 0.0237(13) 0.0232(12) -0.0074(10) -0.0001(10) -0.0051(10)
N2 0.0163(12) 0.0310(14) 0.0224(13) -0.0101(10) 0.0012(10) -0.0068(11)
N3 0.0182(12) 0.0272(13) 0.0220(12) -0.0088(10) 0.0008(10) -0.0036(10)
C1 0.0191(15) 0.0285(16) 0.0260(16) -0.0066(12) -0.0036(12) -0.0060(12)
C2 0.0206(15) 0.0227(15) 0.0241(15) -0.0041(12) 0.0020(12) -0.0056(12)
C3 0.0176(14) 0.0257(16) 0.0262(15) -0.0086(12) -0.0028(12) -0.0069(12)
C4 0.0159(14) 0.0195(14) 0.0250(15) -0.0045(11) -0.0012(12) -0.0013(12)
C5 0.0203(15) 0.0299(16) 0.0201(15) -0.0074(13) -0.0006(12) -0.0037(12)
C6 0.0205(15) 0.0260(16) 0.0271(16) -0.0085(12) -0.0001(12) -0.0034(13)
C7 0.0176(14) 0.0267(15) 0.0207(14) -0.0084(12) 0.0021(11) -0.0024(12)
C8 0.0211(15) 0.0246(15) 0.0247(15) -0.0073(12) 0.0004(12) -0.0059(12)
C9 0.0242(16) 0.0379(18) 0.0288(16) -0.0156(14) 0.0015(13) -0.0071(14)
C10 0.0305(17) 0.0300(17) 0.0364(18) -0.0144(14) 0.0053(14) -0.0122(14)
C11 0.0230(16) 0.0306(17) 0.0271(16) -0.0066(13) 0.0043(13) -0.0075(13)
C12 0.0228(16) 0.0312(17) 0.0297(16) -0.0137(13) -0.0033(13) -0.0030(14)
C13 0.0301(17) 0.0326(18) 0.0309(17) -0.0170(14) 0.0007(13) -0.0061(14)
C14 0.0293(17) 0.0373(18) 0.0308(17) -0.0174(14) -0.0030(13) -0.0026(14)
C15 0.043(2) 0.052(2) 0.0340(18) -0.0301(18) -0.0080(15) 0.0037(16)
C16 0.068(3) 0.052(2) 0.058(2) -0.043(2) 0.003(2) -0.014(2)
C17 0.060(3) 0.045(2) 0.116(4) -0.026(2) 0.018(3) -0.046(2)
C18 0.036(2) 0.045(2) 0.100(3) -0.0187(18) 0.015(2) -0.032(2)
C19 0.0240(16) 0.0270(16) 0.0336(17) -0.0112(13) -0.0044(14) -0.0105(13)
C20 0.0265(16) 0.0263(16) 0.0316(17) -0.0066(13) -0.0076(13) -0.0083(13)
C21 0.0302(18) 0.0311(18) 0.0398(19) -0.0069(14) -0.0057(15) -0.0022(15)
C22 0.049(2) 0.043(2) 0.039(2) -0.0082(18) -0.0059(17) 0.0021(17)
C23 0.069(3) 0.045(2) 0.044(2) -0.003(2) -0.028(2) -0.0031(17)
C24 0.035(2) 0.061(3) 0.059(2) -0.0002(18) -0.0238(19) -0.011(2)
C25 0.0311(19) 0.051(2) 0.041(2) -0.0112(16) -0.0095(15) -0.0088(17)
C26 0.0228(16) 0.0294(17) 0.0273(16) -0.0131(13) 0.0015(13) -0.0055(13)
C27 0.083(3) 0.037(2) 0.087(3) 0.006(2) -0.030(3) -0.030(2)
C28 0.080(3) 0.034(2) 0.052(2) -0.008(2) -0.021(2) -0.0035(18)
C29 0.0276(17) 0.0356(19) 0.048(2) -0.0015(14) -0.0128(15) -0.0141(16)
C30 0.0291(17) 0.0278(17) 0.0411(19) -0.0067(14) -0.0059(14) -0.0100(14)
C31 0.118(4) 0.029(2) 0.088(3) 0.003(2) -0.044(3) -0.004(2)
C32 0.047(2) 0.048(2) 0.060(2) 0.0019(18) -0.0214(19) -0.0288(19)

loop_
_atom_type_symbol
_atom_type_description
_atom_type_scat_dispersion_real
_atom_type_scat_dispersion_imag
_atom_type_scat_source
C C 0.0033 0.0016 'International Tables Vol C Tables 4.2.6.8 and 6.1.1.4'
H H 0.0000 0.0000 'International Tables Vol C Tables 4.2.6.8 and 6.1.1.4'
N N 0.0061 0.0033 'International Tables Vol C Tables 4.2.6.8 and 6.1.1.4'
O O 0.0106 0.0060 'International Tables Vol C Tables 4.2.6.8 and 6.1.1.4'
Cu Cu 0.3201 1.2651 'International Tables Vol C Tables 4.2.6.8 and 6.1.1.4'

loop_
_geom_angle_atom_site_label_1
_geom_angle_atom_site_label_2
_geom_angle_atom_site_label_3
_geom_angle_site_symmetry_1
_geom_angle_site_symmetry_3
_geom_angle
O1 Cu1 O1 . 2_565 180.0
O1 Cu1 N1 . 2_565 89.20(8)
O1 Cu1 N1 2_565 2_565 90.80(8)
O1 Cu1 N1 . . 90.80(8)
O1 Cu1 N1 2_565 . 89.20(8)
N1 Cu1 N1 2_565 . 180.0
O4 Cu2 O6 2_864 2_864 88.63(8)
O4 Cu2 O3 2_864 . 168.50(8)
O6 Cu2 O3 2_864 . 89.13(9)
O4 Cu2 O5 2_864 . 88.78(8)
O6 Cu2 O5 2_864 . 168.47(8)
O3 Cu2 O5 . . 91.18(8)
O4 Cu2 N3 2_864 . 99.17(8)
O6 Cu2 N3 2_864 . 96.15(8)
O3 Cu2 N3 . . 92.29(8)
O5 Cu2 N3 . . 95.35(8)
C26 O1 Cu1 . . 108.01(17)
C12 O3 Cu2 . . 126.41(18)
C12 O4 Cu2 . 2_864 119.08(17)
C19 O5 Cu2 . . 123.94(19)
C19 O6 Cu2 . 2_864 121.68(19)
C1 N1 C2 . . 116.7(2)
C1 N1 Cu1 . . 121.09(18)
C2 N1 Cu1 . . 121.88(18)
C6 N2 C4 . . 126.4(2)
C6 N2 H2N . . 115.0(19)
C4 N2 H2N . . 117.6(19)
C8 N3 C9 . . 117.4(2)
C8 N3 Cu2 . . 123.03(18)
C9 N3 Cu2 . . 119.43(18)
N1 C1 C5 . . 124.1(3)
N1 C1 H1 . . 117.9
C5 C1 H1 . . 117.9
N1 C2 C3 . . 123.3(3)
N1 C2 H2 . . 118.4
C3 C2 H2 . . 118.4
C2 C3 C4 . . 119.4(2)
C2 C3 H3 . . 120.3
C4 C3 H3 . . 120.3
C5 C4 N2 . . 123.9(2)
C5 C4 C3 . . 117.8(2)
N2 C4 C3 . . 118.3(2)
C1 C5 C4 . . 118.7(3)
C1 C5 H5 . . 120.7
C4 C5 H5 . . 120.7
O7 C6 N2 . . 123.9(3)
O7 C6 C7 . . 121.2(2)
N2 C6 C7 . . 114.9(2)
C11 C7 C8 . . 118.2(2)
C11 C7 C6 . . 124.0(2)
C8 C7 C6 . . 117.7(2)
N3 C8 C7 . . 123.4(3)
N3 C8 H8 . . 118.3
C7 C8 H8 . . 118.3
N3 C9 C10 . . 123.2(3)
N3 C9 H9 . . 118.4
C10 C9 H9 . . 118.4
C9 C10 C11 . . 118.8(3)
C9 C10 H10 . . 120.6
C11 C10 H10 . . 120.6
C7 C11 C10 . . 118.9(3)
C7 C11 H11 . . 120.5
C10 C11 H11 . . 120.5
O3 C12 O4 . . 125.9(3)
O3 C12 C13 . . 117.2(3)
O4 C12 C13 . . 116.9(2)
C18 C13 C14 . . 118.7(3)
C18 C13 C12 . . 120.9(3)
C14 C13 C12 . . 120.4(3)
C15 C14 C13 . . 120.2(3)
C15 C14 H14 . . 119.9
C13 C14 H14 . . 119.9
C16 C15 C14 . . 120.4(3)
C16 C15 H15 . . 119.8
C14 C15 H15 . . 119.8
C15 C16 C17 . . 120.1(3)
C15 C16 H16 . . 120.0
C17 C16 H16 . . 120.0
C16 C17 C18 . . 119.4(4)
C16 C17 H17 . . 120.3
C18 C17 H17 . . 120.3
C13 C18 C17 . . 121.1(3)
C13 C18 H18 . . 119.4
C17 C18 H18 . . 119.4
O6 C19 O5 . . 125.6(3)
O6 C19 C20 . . 116.7(3)
O5 C19 C20 . . 117.7(3)
C25 C20 C21 . . 119.0(3)
C25 C20 C19 . . 120.3(3)
C21 C20 C19 . . 120.7(3)
C22 C21 C20 . . 120.1(3)
C22 C21 H21 . . 120.0
C20 C21 H21 . . 120.0
C23 C22 C21 . . 120.4(3)
C23 C22 H22 . . 119.8
C21 C22 H22 . . 119.8
C22 C23 C24 . . 119.5(3)
C22 C23 H23 . . 120.2
C24 C23 H23 . . 120.2
C25 C24 C23 . . 120.4(3)
C25 C24 H24 . . 119.8
C23 C24 H24 . . 119.8
C24 C25 C20 . . 120.6(3)
C24 C25 H25 . . 119.7
C20 C25 H25 . . 119.7
O2 C26 O1 . . 123.7(3)
O2 C26 C30 . . 119.6(3)
O1 C26 C30 . . 116.7(3)
C31 C27 C32 . . 120.1(4)
C31 C27 H27 . . 120.0
C32 C27 H27 . . 120.0
C30 C28 C31 . . 119.8(4)
C30 C28 H28 . . 120.1
C31 C28 H28 . . 120.1
C30 C29 C32 . . 120.3(3)
C30 C29 H29 . . 119.8
C32 C29 H29 . . 119.8
C29 C30 C28 . . 119.1(3)
C29 C30 C26 . . 120.6(3)
C28 C30 C26 . . 120.2(3)
C27 C31 C28 . . 120.7(4)
C27 C31 H31 . . 119.6
C28 C31 H31 . . 119.6
C27 C32 C29 . . 119.9(3)
C27 C32 H32 . . 120.1
C29 C32 H32 . . 120.1

loop_
_geom_bond_atom_site_label_1
_geom_bond_atom_site_label_2
_geom_bond_site_symmetry_2
_geom_bond_distance
_geom_bond_publ_flag
Cu1 O1 . 1.9481(18) y
Cu1 O1 2_565 1.9481(18) ?
Cu1 N1 2_565 2.014(2) ?
Cu1 N1 . 2.014(2) y
Cu2 O4 2_864 1.9543(19) y
Cu2 O6 2_864 1.962(2) y
Cu2 O3 . 1.9727(19) y
Cu2 O5 . 1.973(2) y
Cu2 N3 . 2.196(2) y
O1 C26 . 1.276(3) ?
O2 C26 . 1.239(3) ?
O3 C12 . 1.257(3) ?
O4 C12 . 1.262(3) ?
O4 Cu2 2_864 1.9543(18) ?
O5 C19 . 1.263(3) ?
O6 C19 . 1.262(3) ?
O6 Cu2 2_864 1.962(2) ?
O7 C6 . 1.203(3) ?
N1 C1 . 1.343(3) ?
N1 C2 . 1.346(3) ?
N2 C6 . 1.386(3) ?
N2 C4 . 1.394(3) ?
N2 H2N . 0.861(17) ?
N3 C8 . 1.331(3) ?
N3 C9 . 1.341(3) ?
C1 C5 . 1.373(4) ?
C1 H1 . 0.9500 ?
C2 C3 . 1.370(4) ?
C2 H2 . 0.9500 ?
C3 C4 . 1.395(4) ?
C3 H3 . 0.9500 ?
C4 C5 . 1.392(4) ?
C5 H5 . 0.9500 ?
C6 C7 . 1.499(4) ?
C7 C11 . 1.380(4) ?
C7 C8 . 1.389(4) ?
C8 H8 . 0.9500 ?
C9 C10 . 1.374(4) ?
C9 H9 . 0.9500 ?
C10 C11 . 1.384(4) ?
C10 H10 . 0.9500 ?
C11 H11 . 0.9500 ?
C12 C13 . 1.497(4) ?
C13 C18 . 1.374(4) ?
C13 C14 . 1.384(4) ?
C14 C15 . 1.382(4) ?
C14 H14 . 0.9500 ?
C15 C16 . 1.362(5) ?
C15 H15 . 0.9500 ?
C16 C17 . 1.377(5) ?
C16 H16 . 0.9500 ?
C17 C18 . 1.382(5) ?
C17 H17 . 0.9500 ?
C18 H18 . 0.9500 ?
C19 C20 . 1.495(4) ?
C20 C25 . 1.381(4) ?
C20 C21 . 1.384(4) ?
C21 C22 . 1.382(4) ?
C21 H21 . 0.9500 ?
C22 C23 . 1.372(5) ?
C22 H22 . 0.9500 ?
C23 C24 . 1.376(5) ?
C23 H23 . 0.9500 ?
C24 C25 . 1.371(5) ?
C24 H24 . 0.9500 ?
C25 H25 . 0.9500 ?
C26 C30 . 1.501(4) ?
C27 C31 . 1.362(6) ?
C27 C32 . 1.366(5) ?
C27 H27 . 0.9500 ?
C28 C30 . 1.381(5) ?
C28 C31 . 1.385(5) ?
C28 H28 . 0.9500 ?
C29 C30 . 1.380(4) ?
C29 C32 . 1.389(4) ?
C29 H29 . 0.9500 ?
C31 H31 . 0.9500 ?
C32 H32 . 0.9500 ?

loop_
_geom_hbond_atom_site_label_D
_geom_hbond_atom_site_label_H
_geom_hbond_atom_site_label_A
_geom_hbond_site_symmetry_A
_geom_hbond_distance_DH
_geom_hbond_distance_HA
_geom_hbond_distance_DA
_geom_hbond_angle_DHA
_geom_hbond_publ_flag
N2 H2N O2 2_665 0.861(17) 2.007(18) 2.867(3) 177(3) y

loop_
_geom_torsion_atom_site_label_1
_geom_torsion_atom_site_label_2
_geom_torsion_atom_site_label_3
_geom_torsion_atom_site_label_4
_geom_torsion_site_symmetry_1
_geom_torsion
N1 Cu1 O1 C26 2_565 -97.42(18)
N1 Cu1 O1 C26 . 82.58(18)
O4 Cu2 O3 C12 2_864 -7.5(6)
O6 Cu2 O3 C12 2_864 -86.3(2)
O5 Cu2 O3 C12 . 82.2(2)
N3 Cu2 O3 C12 . 177.6(2)
O4 Cu2 O5 C19 2_864 91.6(2)
O6 Cu2 O5 C19 2_864 14.5(5)
O3 Cu2 O5 C19 . -76.9(2)
N3 Cu2 O5 C19 . -169.4(2)
O1 Cu1 N1 C1 . 32.9(2)
O1 Cu1 N1 C1 2_565 -147.1(2)
O1 Cu1 N1 C2 . -140.1(2)
O1 Cu1 N1 C2 2_565 39.9(2)
O4 Cu2 N3 C8 2_864 0.9(2)
O6 Cu2 N3 C8 2_864 90.5(2)
O3 Cu2 N3 C8 . 179.9(2)
O5 Cu2 N3 C8 . -88.7(2)
O4 Cu2 N3 C9 2_864 -174.6(2)
O6 Cu2 N3 C9 2_864 -85.0(2)
O3 Cu2 N3 C9 . 4.4(2)
O5 Cu2 N3 C9 . 95.8(2)
C2 N1 C1 C5 . 0.8(4)
Cu1 N1 C1 C5 . -172.5(2)
C1 N1 C2 C3 . -2.8(4)
Cu1 N1 C2 C3 . 170.4(2)
N1 C2 C3 C4 . 2.1(4)
C6 N2 C4 C5 . -9.2(4)
C6 N2 C4 C3 . 171.6(3)
C2 C3 C4 C5 . 0.6(4)
C2 C3 C4 N2 . 179.9(2)
N1 C1 C5 C4 . 1.8(4)
N2 C4 C5 C1 . 178.3(3)
C3 C4 C5 C1 . -2.5(4)
C4 N2 C6 O7 . -5.6(5)
C4 N2 C6 C7 . 174.1(2)
O7 C6 C7 C11 . 149.7(3)
N2 C6 C7 C11 . -30.0(4)
O7 C6 C7 C8 . -25.7(4)
N2 C6 C7 C8 . 154.6(3)
C9 N3 C8 C7 . 0.0(4)
Cu2 N3 C8 C7 . -175.6(2)
C11 C7 C8 N3 . 1.0(4)
C6 C7 C8 N3 . 176.6(3)
C8 N3 C9 C10 . -0.5(4)
Cu2 N3 C9 C10 . 175.3(2)
N3 C9 C10 C11 . -0.1(5)
C8 C7 C11 C10 . -1.5(4)
C6 C7 C11 C10 . -176.8(3)
C9 C10 C11 C7 . 1.1(5)
Cu2 O3 C12 O4 . -1.2(4)
Cu2 O3 C12 C13 . 177.83(19)
Cu2 O4 C12 O3 2_864 2.9(4)
Cu2 O4 C12 C13 2_864 -176.08(19)
O3 C12 C13 C18 . -20.6(5)
O4 C12 C13 C18 . 158.5(3)
O3 C12 C13 C14 . 158.7(3)
O4 C12 C13 C14 . -22.2(4)
C18 C13 C14 C15 . -0.6(5)
C12 C13 C14 C15 . -179.9(3)
C13 C14 C15 C16 . -0.2(5)
C14 C15 C16 C17 . 0.6(6)
C15 C16 C17 C18 . -0.2(7)
C14 C13 C18 C17 . 1.0(6)
C12 C13 C18 C17 . -179.7(4)
C16 C17 C18 C13 . -0.6(7)
Cu2 O6 C19 O5 2_864 0.8(4)
Cu2 O6 C19 C20 2_864 179.98(17)
Cu2 O5 C19 O6 . -3.9(4)
Cu2 O5 C19 C20 . 176.99(17)
O6 C19 C20 C25 . 19.3(4)
O5 C19 C20 C25 . -161.5(3)
O6 C19 C20 C21 . -161.4(3)
O5 C19 C20 C21 . 17.8(4)
C25 C20 C21 C22 . -0.8(4)
C19 C20 C21 C22 . 179.8(3)
C20 C21 C22 C23 . 1.4(5)
C21 C22 C23 C24 . -0.9(5)
C22 C23 C24 C25 . -0.1(5)
C23 C24 C25 C20 . 0.6(5)
C21 C20 C25 C24 . -0.1(5)
C19 C20 C25 C24 . 179.2(3)
Cu1 O1 C26 O2 . -4.5(3)
Cu1 O1 C26 C30 . 175.13(19)
C32 C29 C30 C28 . -0.3(5)
C32 C29 C30 C26 . 176.3(3)
C31 C28 C30 C29 . -0.1(6)
C31 C28 C30 C26 . -176.8(4)
O2 C26 C30 C29 . -162.1(3)
O1 C26 C30 C29 . 18.2(4)
O2 C26 C30 C28 . 14.5(4)
O1 C26 C30 C28 . -165.1(3)
C32 C27 C31 C28 . -0.3(8)
C30 C28 C31 C27 . 0.4(7)
C31 C27 C32 C29 . -0.1(7)
C30 C29 C32 C27 . 0.5(5)
